data_7022990
loop_
_publ_author_name
'Wang, Kun'
'Yi, Xiu-Chun'
'Wang, Xuan'
'Li, Xiu-Bing'
'Gao, En-Qing'

_publ_section_title
;
 Structures and magnetic properties of copper(II) and manganese(II)
 polymers derived from pseudohalides and a flexible zwitterionic
 dicarboxylate ligand.
;
_journal_issue 24
_journal_name_full 'Dalton transactions (Cambridge, England : 2003)'
_journal_page_first 8748
_journal_page_last 8760
_journal_paper_doi 10.1039/c3dt50460c
_journal_volume 42
_journal_year 2013
_chemical_formula_sum 'C16 H18 Mn2 N14 O5'
_chemical_formula_weight 596.32
_chemical_name_systematic
;
?
;
_space_group_IT_number 2
_symmetry_cell_setting triclinic
_symmetry_space_group_name_Hall '-P 1'
_symmetry_space_group_name_H-M 'P -1'
_atom_sites_solution_hydrogens geom
_atom_sites_solution_primary direct
_atom_sites_solution_secondary difmap
_audit_creation_method SHELXL-97
_cell_angle_alpha 92.442(6)
_cell_angle_beta 91.110(5)
_cell_angle_gamma 115.871(5)
_cell_formula_units_Z 2
_cell_length_a 10.1109(17)
_cell_length_b 11.0032(18)
_cell_length_c 12.373(2)
_cell_measurement_reflns_used 3527
_cell_measurement_temperature 296(2)
_cell_measurement_theta_max 25.33
_cell_measurement_theta_min 2.24
_cell_volume 1236.3(4)
_computing_cell_refinement 'Bruker SMART'
_computing_data_collection 'Bruker SMART'
_computing_data_reduction 'Bruker SAINT'
_computing_molecular_graphics 'Bruker SHELXTL'
_computing_publication_material 'Bruker SHELXTL'
_computing_structure_refinement 'SHELXL-97 (Sheldrick, 1997)'
_computing_structure_solution 'SHELXS-97 (Sheldrick, 1990)'
_diffrn_ambient_temperature 296(2)
_diffrn_measured_fraction_theta_full 0.985
_diffrn_measured_fraction_theta_max 0.985
_diffrn_measurement_device_type 'CCD area detector'
_diffrn_measurement_method 'phi and omega scans'
_diffrn_radiation_monochromator graphite
_diffrn_radiation_source 'fine-focus sealed tube'
_diffrn_radiation_type MoK\a
_diffrn_radiation_wavelength 0.71073
_diffrn_reflns_av_R_equivalents 0.0454
_diffrn_reflns_av_sigmaI/netI 0.0508
_diffrn_reflns_limit_h_max 12
_diffrn_reflns_limit_h_min -12
_diffrn_reflns_limit_k_max 13
_diffrn_reflns_limit_k_min -13
_diffrn_reflns_limit_l_max 15
_diffrn_reflns_limit_l_min -15
_diffrn_reflns_number 15448
_diffrn_reflns_theta_full 26.00
_diffrn_reflns_theta_max 26.00
_diffrn_reflns_theta_min 1.65
_exptl_absorpt_coefficient_mu 1.079
_exptl_absorpt_correction_T_max 0.9581
_exptl_absorpt_correction_T_min 0.8997
_exptl_absorpt_correction_type multi-scan
_exptl_absorpt_process_details 'SADABS (Bruker, 1999)'
_exptl_crystal_colour block
_exptl_crystal_density_diffrn 1.602
_exptl_crystal_density_method 'not measured'
_exptl_crystal_description yellow
_exptl_crystal_F_000 604
_exptl_crystal_size_max 0.10
_exptl_crystal_size_mid 0.06
_exptl_crystal_size_min 0.04
_refine_diff_density_max 1.009
_refine_diff_density_min -0.907
_refine_diff_density_rms 0.086
_refine_ls_extinction_method none
_refine_ls_goodness_of_fit_ref 1.054
_refine_ls_hydrogen_treatment mixed
_refine_ls_matrix_type full
_refine_ls_number_parameters 349
_refine_ls_number_reflns 4785
_refine_ls_number_restraints 0
_refine_ls_restrained_S_all 1.054
_refine_ls_R_factor_all 0.0818
_refine_ls_R_factor_gt 0.0507
_refine_ls_shift/su_max 0.041
_refine_ls_shift/su_mean 0.002
_refine_ls_structure_factor_coef Fsqd
_refine_ls_weighting_details 'calc w=1/[\s^2^(Fo^2^)+(0.0560P)^2^+2.2734P] where P=(Fo^2^+2Fc^2^)/3'
_refine_ls_weighting_scheme calc
_refine_ls_wR_factor_gt 0.1168
_refine_ls_wR_factor_ref 0.1361
_reflns_number_gt 3431
_reflns_number_total 4785
_reflns_threshold_expression >2sigma(I)
_cod_data_source_file c3dt50460c.txt
_cod_data_source_block 4
_cod_depositor_comments
;
The following automatic conversions were performed:

'_symmetry_cell_setting' value 'Triclinic' changed to 'triclinic'
according to /home/saulius/struct/CIF-dictionaries/cif_core.dic
dictionary named 'cif_core.dic' version 2.4.2 from 2011-04-26.

Automatic conversion script
Id: cif_fix_values 1891 2012-01-12 08:04:46Z andrius 
;
_cod_original_sg_symbol_H-M 'P-1 '
_cod_database_code 7022990

loop_
_symmetry_equiv_pos_as_xyz
'x, y, z'
'-x, -y, -z'

loop_
_atom_site_label
_atom_site_type_symbol
_atom_site_fract_x
_atom_site_fract_y
_atom_site_fract_z
_atom_site_U_iso_or_equiv
_atom_site_adp_type
_atom_site_occupancy
_atom_site_symmetry_multiplicity
_atom_site_calc_flag
_atom_site_refinement_flags
Mn1 Mn 0.88635(7) 0.92713(6) 0.24788(5) 0.02771(18) Uani 1 1 d .
Mn2 Mn 1.0000 1.0000 0.0000 0.0263(2) Uani 1 2 d S
Mn3 Mn 1.0000 1.0000 0.5000 0.0264(2) Uani 1 2 d S
C1 C 0.6733(5) 0.9081(4) 0.0609(4) 0.0318(10) Uani 1 1 d .
C2 C 0.5143(4) 0.8441(4) 0.0191(3) 0.0311(9) Uani 1 1 d .
C3 C 0.4055(5) 0.8458(4) 0.0831(4) 0.0347(10) Uani 1 1 d .
H3A H 0.4293 0.8862 0.1528 0.042 Uiso 1 1 calc R
C4 C 0.2632(5) 0.7889(4) 0.0450(4) 0.0358(10) Uani 1 1 d .
H4A H 0.1906 0.7935 0.0876 0.043 Uiso 1 1 calc R
C5 C 0.3304(5) 0.7222(5) -0.1174(4) 0.0457(12) Uani 1 1 d .
H5A H 0.3036 0.6781 -0.1857 0.055 Uiso 1 1 calc R
C6 C 0.4753(5) 0.7826(5) -0.0832(4) 0.0464(13) Uani 1 1 d .
H6A H 0.5471 0.7821 -0.1288 0.056 Uiso 1 1 calc R
C7 C 0.0694(5) 0.6552(5) -0.0913(4) 0.0386(11) Uani 1 1 d .
H7A H 0.0620 0.6581 -0.1693 0.046 Uiso 1 1 calc R
H7B H 0.0160 0.7016 -0.0592 0.046 Uiso 1 1 calc R
C8 C 0.0002(5) 0.5091(5) -0.0606(4) 0.0376(11) Uani 1 1 d .
H8A H 0.0528 0.4631 -0.0946 0.045 Uiso 1 1 calc R
H8B H -0.1005 0.4658 -0.0896 0.045 Uiso 1 1 calc R
O1 O 0.7681(3) 0.9511(3) -0.0088(2) 0.0372(7) Uani 1 1 d .
O2 O 0.6930(3) 0.9104(3) 0.1607(2) 0.0416(8) Uani 1 1 d .
O5 O 1.4121(9) 1.5823(7) 0.1852(6) 0.163(3) Uani 1 1 d .
N1 N 1.0296(3) 1.1079(3) 0.1590(2) 0.0244(6) Uani 1 1 d .
N2 N 1.1422(5) 1.1950(4) 0.1947(3) 0.0401(9) Uani 1 1 d .
N3 N 1.2507(6) 1.2818(5) 0.2299(4) 0.0740(16) Uani 1 1 d .
N4 N 0.9314(4) 0.8054(4) 0.1040(3) 0.0244(6) Uani 1 1 d .
N5 N 0.8381(10) 0.7239(8) 0.0796(4) 0.092(2) Uani 1 1 d .
N6 N 0.7197(8) 0.6089(7) 0.0489(7) 0.119(3) Uani 1 1 d .
N7 N 0.8609(4) 1.0518(4) 0.3847(3) 0.0308(8) Uani 1 1 d .
N8 N 0.8670(4) 1.1608(4) 0.3733(3) 0.0377(9) Uani 1 1 d .
N9 N 0.8689(6) 1.2648(5) 0.3619(4) 0.0657(14) Uani 1 1 d .
N10 N 1.0832(5) 0.9485(4) 0.3484(3) 0.0370(9) Uani 1 1 d .
N11 N 1.1505(16) 0.8822(13) 0.3271(9) 0.045(3) Uani 0.50 1 d P
N11' N 1.1856(17) 0.9591(15) 0.3195(10) 0.056(4) Uani 0.50 1 d P
N12 N 1.2106(19) 0.8206(19) 0.3074(9) 0.107(6) Uani 0.50 1 d P
N12' N 1.3059(16) 0.984(3) 0.2829(12) 0.152(9) Uani 0.50 1 d P
N14 N 0.2273(4) 0.7261(4) -0.0535(3) 0.0338(8) Uani 1 1 d .
O3 O 0.8402(3) 0.7915(3) 0.4935(2) 0.0392(8) Uani 1 1 d .
C9 C 0.7755(5) 0.7099(4) 0.4155(4) 0.0320(10) Uani 1 1 d .
C10 C 0.7018(5) 0.5622(4) 0.4422(3) 0.0313(9) Uani 1 1 d .
O4 O 0.7600(4) 0.7364(3) 0.3203(2) 0.0430(8) Uani 1 1 d .
C11 C 0.5882(5) 0.4676(4) 0.3776(4) 0.0368(10) Uani 1 1 d .
H11A H 0.5609 0.4914 0.3126 0.044 Uiso 1 1 calc R
C14 C 0.7447(6) 0.5213(5) 0.5351(4) 0.0449(12) Uani 1 1 d .
H14A H 0.8232 0.5829 0.5788 0.054 Uiso 1 1 calc R
C12 C 0.5154(5) 0.3380(4) 0.4098(4) 0.0396(11) Uani 1 1 d .
H12A H 0.4361 0.2747 0.3676 0.047 Uiso 1 1 calc R
C13 C 0.6718(6) 0.3903(5) 0.5625(4) 0.0471(13) Uani 1 1 d .
H13A H 0.7022 0.3626 0.6244 0.056 Uiso 1 1 calc R
N13 N 0.5573(4) 0.3015(4) 0.5015(3) 0.0365(9) Uani 1 1 d .
C15 C 0.4774(5) 0.1598(4) 0.5348(4) 0.0442(12) Uani 1 1 d .
H15A H 0.3741 0.1242 0.5128 0.053 Uiso 1 1 calc R
H15B H 0.4847 0.1585 0.6130 0.053 Uiso 1 1 calc R
C16 C 0.5420(5) 0.0723(4) 0.4835(4) 0.0394(11) Uani 1 1 d .
H16A H 0.6448 0.1068 0.5065 0.047 Uiso 1 1 calc R
H16B H 0.5361 0.0746 0.4053 0.047 Uiso 1 1 calc R

loop_
_atom_site_aniso_label
_atom_site_aniso_U_11
_atom_site_aniso_U_22
_atom_site_aniso_U_33
_atom_site_aniso_U_23
_atom_site_aniso_U_13
_atom_site_aniso_U_12
Mn1 0.0282(4) 0.0272(4) 0.0251(3) 0.0060(3) 0.0029(3) 0.0093(3)
Mn2 0.0206(5) 0.0298(5) 0.0254(4) 0.0052(4) 0.0045(3) 0.0076(4)
Mn3 0.0301(5) 0.0201(5) 0.0253(4) 0.0034(3) 0.0027(4) 0.0073(4)
C1 0.023(2) 0.031(2) 0.042(3) 0.0083(19) 0.0031(19) 0.0123(19)
C2 0.024(2) 0.030(2) 0.037(2) 0.0114(19) 0.0042(18) 0.0089(19)
C3 0.029(2) 0.032(2) 0.040(2) 0.005(2) 0.0071(19) 0.009(2)
C4 0.030(2) 0.034(3) 0.046(3) 0.009(2) 0.011(2) 0.014(2)
C5 0.032(3) 0.062(3) 0.036(3) 0.001(2) 0.004(2) 0.014(2)
C6 0.027(3) 0.067(4) 0.043(3) 0.001(2) 0.010(2) 0.017(2)
C7 0.022(2) 0.041(3) 0.048(3) 0.014(2) 0.000(2) 0.009(2)
C8 0.025(2) 0.037(3) 0.046(3) 0.008(2) -0.0018(19) 0.008(2)
O1 0.0207(15) 0.047(2) 0.0415(18) 0.0134(15) 0.0045(13) 0.0113(14)
O2 0.0288(17) 0.059(2) 0.0362(18) 0.0056(15) 0.0000(13) 0.0183(16)
O5 0.189(8) 0.122(6) 0.172(7) 0.060(5) 0.004(6) 0.058(5)
N1 0.0161(12) 0.0225(14) 0.0222(12) 0.0003(10) 0.0019(10) -0.0031(10)
N2 0.043(2) 0.043(3) 0.031(2) 0.0018(18) 0.0039(18) 0.015(2)
N3 0.056(3) 0.064(4) 0.061(3) -0.010(3) -0.009(3) -0.010(3)
N4 0.0161(12) 0.0225(14) 0.0222(12) 0.0003(10) 0.0019(10) -0.0031(10)
N5 0.172(7) 0.128(6) 0.052(3) 0.045(4) 0.058(4) 0.132(6)
N6 0.098(5) 0.071(5) 0.158(7) -0.024(5) -0.013(5) 0.013(4)
N7 0.032(2) 0.030(2) 0.0314(19) 0.0040(15) 0.0037(15) 0.0144(17)
N8 0.039(2) 0.035(2) 0.041(2) 0.0134(18) 0.0116(17) 0.0161(19)
N9 0.084(4) 0.045(3) 0.079(3) 0.022(3) 0.024(3) 0.036(3)
N10 0.038(2) 0.045(3) 0.033(2) 0.0028(17) 0.0038(18) 0.023(2)
N11 0.063(8) 0.063(8) 0.027(4) -0.002(6) -0.003(4) 0.046(8)
N11' 0.065(10) 0.083(10) 0.038(6) -0.022(7) -0.020(6) 0.051(9)
N12 0.157(14) 0.202(16) 0.052(6) -0.009(9) -0.002(7) 0.163(15)
N12' 0.086(11) 0.33(3) 0.078(9) -0.052(14) -0.015(8) 0.137(16)
N14 0.0233(19) 0.034(2) 0.041(2) 0.0141(17) 0.0063(16) 0.0087(16)
O3 0.0469(19) 0.0189(16) 0.0384(17) 0.0035(14) 0.0043(15) 0.0019(14)
C9 0.031(2) 0.019(2) 0.040(3) 0.0115(19) 0.0083(19) 0.0048(19)
C10 0.035(2) 0.019(2) 0.036(2) 0.0025(18) 0.0048(19) 0.0089(19)
O4 0.051(2) 0.0278(17) 0.0377(18) 0.0109(14) -0.0011(15) 0.0050(15)
C11 0.041(3) 0.026(2) 0.038(2) 0.0034(19) -0.001(2) 0.011(2)
C14 0.049(3) 0.025(3) 0.048(3) 0.007(2) -0.011(2) 0.005(2)
C12 0.039(3) 0.023(2) 0.049(3) -0.001(2) -0.002(2) 0.006(2)
C13 0.053(3) 0.031(3) 0.052(3) 0.012(2) -0.008(2) 0.013(2)
N13 0.038(2) 0.0204(19) 0.051(2) 0.0085(17) 0.0074(18) 0.0118(17)
C15 0.042(3) 0.021(2) 0.067(3) 0.016(2) 0.019(2) 0.009(2)
C16 0.036(3) 0.021(2) 0.060(3) 0.012(2) 0.011(2) 0.010(2)

loop_
_atom_type_symbol
_atom_type_description
_atom_type_scat_dispersion_real
_atom_type_scat_dispersion_imag
_atom_type_scat_source
C C 0.0033 0.0016 'International Tables Vol C Tables 4.2.6.8 and 6.1.1.4'
H H 0.0000 0.0000 'International Tables Vol C Tables 4.2.6.8 and 6.1.1.4'
N N 0.0061 0.0033 'International Tables Vol C Tables 4.2.6.8 and 6.1.1.4'
O O 0.0106 0.0060 'International Tables Vol C Tables 4.2.6.8 and 6.1.1.4'
Mn Mn 0.3368 0.7283 'International Tables Vol C Tables 4.2.6.8 and 6.1.1.4'

loop_
_geom_angle_atom_site_label_1
_geom_angle_atom_site_label_2
_geom_angle_atom_site_label_3
_geom_angle
_geom_angle_site_symmetry_1
_geom_angle_site_symmetry_3
O2 Mn1 O4 90.72(13) . .
O2 Mn1 N7 93.50(13) . .
O4 Mn1 N7 94.29(13) . .
O2 Mn1 N1 91.49(12) . .
O4 Mn1 N1 172.00(13) . .
N7 Mn1 N1 93.25(13) . .
O2 Mn1 N10 176.40(14) . .
O4 Mn1 N10 88.46(14) . .
N7 Mn1 N10 83.07(14) . .
N1 Mn1 N10 89.79(14) . .
O2 Mn1 N4 89.57(13) . .
O4 Mn1 N4 88.36(13) . .
N7 Mn1 N4 175.91(13) . .
N1 Mn1 N4 83.97(12) . .
N10 Mn1 N4 93.91(14) . .
O1 Mn2 O1 180.0 . 2_775
O1 Mn2 N1 88.44(12) . 2_775
O1 Mn2 N1 91.56(12) 2_775 2_775
O1 Mn2 N1 91.56(12) . .
O1 Mn2 N1 88.44(12) 2_775 .
N1 Mn2 N1 180.00(8) 2_775 .
O1 Mn2 N4 94.00(12) . 2_775
O1 Mn2 N4 86.00(12) 2_775 2_775
N1 Mn2 N4 83.94(12) 2_775 2_775
N1 Mn2 N4 96.06(12) . 2_775
O1 Mn2 N4 86.00(12) . .
O1 Mn2 N4 94.00(12) 2_775 .
N1 Mn2 N4 96.06(12) 2_775 .
N1 Mn2 N4 83.94(12) . .
N4 Mn2 N4 180.0 2_775 .
O3 Mn3 O3 180.000(1) . 2_776
O3 Mn3 N10 86.47(13) . .
O3 Mn3 N10 93.53(14) 2_776 .
O3 Mn3 N10 93.53(14) . 2_776
O3 Mn3 N10 86.47(14) 2_776 2_776
N10 Mn3 N10 180.000(1) . 2_776
O3 Mn3 N7 91.32(13) . .
O3 Mn3 N7 88.68(13) 2_776 .
N10 Mn3 N7 83.13(13) . .
N10 Mn3 N7 96.87(13) 2_776 .
O3 Mn3 N7 88.68(13) . 2_776
O3 Mn3 N7 91.32(13) 2_776 2_776
N10 Mn3 N7 96.87(13) . 2_776
N10 Mn3 N7 83.13(13) 2_776 2_776
N7 Mn3 N7 180.000(1) . 2_776
O2 C1 O1 128.1(4) . .
O2 C1 C2 115.7(4) . .
O1 C1 C2 116.2(4) . .
C3 C2 C6 118.5(4) . .
C3 C2 C1 120.6(4) . .
C6 C2 C1 121.0(4) . .
C4 C3 C2 120.3(4) . .
C4 C3 H3A 119.9 . .
C2 C3 H3A 119.9 . .
N14 C4 C3 120.2(4) . .
N14 C4 H4A 119.9 . .
C3 C4 H4A 119.9 . .
N14 C5 C6 120.5(4) . .
N14 C5 H5A 119.8 . .
C6 C5 H5A 119.8 . .
C5 C6 C2 119.7(4) . .
C5 C6 H6A 120.2 . .
C2 C6 H6A 120.2 . .
N14 C7 C8 111.4(3) . .
N14 C7 H7A 109.4 . .
C8 C7 H7A 109.4 . .
N14 C7 H7B 109.4 . .
C8 C7 H7B 109.4 . .
H7A C7 H7B 108.0 . .
C7 C8 C8 114.5(5) . 2_565
C7 C8 H8A 108.6 . .
C8 C8 H8A 108.6 2_565 .
C7 C8 H8B 108.6 . .
C8 C8 H8B 108.6 2_565 .
H8A C8 H8B 107.6 . .
C1 O1 Mn2 130.5(3) . .
C1 O2 Mn1 127.5(3) . .
N2 N1 Mn2 124.8(3) . .
N2 N1 Mn1 124.3(3) . .
Mn2 N1 Mn1 96.29(12) . .
N3 N2 N1 178.6(5) . .
N5 N4 Mn1 110.3(4) . .
N5 N4 Mn2 116.5(4) . .
Mn1 N4 Mn2 88.40(13) . .
N4 N5 N6 175.1(7) . .
N8 N7 Mn1 122.2(3) . .
N8 N7 Mn3 126.7(3) . .
Mn1 N7 Mn3 93.26(13) . .
N9 N8 N7 178.2(5) . .
N11' N10 N11 38.8(8) . .
N11' N10 Mn3 137.3(7) . .
N11 N10 Mn3 134.0(6) . .
N11' N10 Mn1 126.7(7) . .
N11 N10 Mn1 122.1(6) . .
Mn3 N10 Mn1 93.28(16) . .
N11' N11 N12 121(3) . .
N11' N11 N10 59.4(15) . .
N12 N11 N10 179.3(19) . .
N11' N11 N12' 48(2) . .
N12 N11 N12' 73.7(12) . .
N10 N11 N12' 107.0(14) . .
N11 N11' N10 82(2) . .
N11 N11' N12' 105(2) . .
N10 N11' N12' 173(2) . .
N11 N11' N12 35.2(16) . .
N10 N11' N12 117.0(15) . .
N12' N11' N12 69.5(14) . .
N11 N12 N11' 23.6(11) . .
N11 N12 N12' 66.7(11) . .
N11' N12 N12' 43.2(8) . .
N11' N12' N11 27.7(8) . .
N11' N12' N12 67.3(13) . .
N11 N12' N12 39.6(7) . .
C4 N14 C5 120.8(4) . .
C4 N14 C7 119.7(4) . .
C5 N14 C7 119.4(4) . .
C9 O3 Mn3 131.6(3) . .
O3 C9 O4 127.5(4) . .
O3 C9 C10 115.3(4) . .
O4 C9 C10 117.1(4) . .
C11 C10 C14 118.6(4) . .
C11 C10 C9 121.3(4) . .
C14 C10 C9 120.0(4) . .
C9 O4 Mn1 125.9(3) . .
C12 C11 C10 119.5(4) . .
C12 C11 H11A 120.2 . .
C10 C11 H11A 120.2 . .
C13 C14 C10 119.9(4) . .
C13 C14 H14A 120.1 . .
C10 C14 H14A 120.1 . .
N13 C12 C11 120.6(4) . .
N13 C12 H12A 119.7 . .
C11 C12 H12A 119.7 . .
N13 C13 C14 120.6(4) . .
N13 C13 H13A 119.7 . .
C14 C13 H13A 119.7 . .
C13 N13 C12 120.6(4) . .
C13 N13 C15 119.5(4) . .
C12 N13 C15 119.9(4) . .
N13 C15 C16 110.2(4) . .
N13 C15 H15A 109.6 . .
C16 C15 H15A 109.6 . .
N13 C15 H15B 109.6 . .
C16 C15 H15B 109.6 . .
H15A C15 H15B 108.1 . .
C15 C16 C16 109.7(5) . 2_656
C15 C16 H16A 109.7 . .
C16 C16 H16A 109.7 2_656 .
C15 C16 H16B 109.7 . .
C16 C16 H16B 109.7 2_656 .
H16A C16 H16B 108.2 . .

loop_
_geom_bond_atom_site_label_1
_geom_bond_atom_site_label_2
_geom_bond_distance
_geom_bond_site_symmetry_2
Mn1 O2 2.146(3) .
Mn1 O4 2.169(3) .
Mn1 N7 2.223(3) .
Mn1 N1 2.236(3) .
Mn1 N10 2.244(4) .
Mn1 N4 2.352(4) .
Mn2 O1 2.164(3) .
Mn2 O1 2.164(3) 2_775
Mn2 N1 2.199(3) 2_775
Mn2 N1 2.199(3) .
Mn2 N4 2.386(4) 2_775
Mn2 N4 2.386(4) .
Mn3 O3 2.151(3) .
Mn3 O3 2.151(3) 2_776
Mn3 N10 2.221(4) .
Mn3 N10 2.221(4) 2_776
Mn3 N7 2.243(3) .
Mn3 N7 2.243(3) 2_776
C1 O2 1.244(5) .
C1 O1 1.248(5) .
C1 C2 1.516(6) .
C2 C3 1.375(6) .
C2 C6 1.374(6) .
C3 C4 1.359(6) .
C3 H3A 0.9300 .
C4 N14 1.337(6) .
C4 H4A 0.9300 .
C5 N14 1.335(6) .
C5 C6 1.367(6) .
C5 H5A 0.9300 .
C6 H6A 0.9300 .
C7 N14 1.492(5) .
C7 C8 1.515(6) .
C7 H7A 0.9700 .
C7 H7B 0.9700 .
C8 C8 1.522(9) 2_565
C8 H8A 0.9700 .
C8 H8B 0.9700 .
N1 N2 1.184(5) .
N2 N3 1.156(6) .
N4 N5 1.006(9) .
N5 N6 1.341(10) .
N7 N8 1.188(5) .
N8 N9 1.151(5) .
N10 N11' 1.061(15) .
N10 N11 1.220(12) .
N11 N11' 0.772(13) .
N11 N12 1.113(15) .
N11 N12' 1.60(2) .
N11' N12' 1.22(2) .
N11' N12 1.651(18) .
N12 N12' 1.68(3) .
O3 C9 1.246(5) .
C9 O4 1.249(5) .
C9 C10 1.518(6) .
C10 C11 1.375(6) .
C10 C14 1.381(6) .
C11 C12 1.371(6) .
C11 H11A 0.9300 .
C14 C13 1.364(6) .
C14 H14A 0.9300 .
C12 N13 1.340(6) .
C12 H12A 0.9300 .
C13 N13 1.335(6) .
C13 H13A 0.9300 .
N13 C15 1.491(5) .
C15 C16 1.506(6) .
C15 H15A 0.9700 .
C15 H15B 0.9700 .
C16 C16 1.520(8) 2_656
C16 H16A 0.9700 .
C16 H16B 0.9700 .
